data_7040071
loop_
_publ_author_name
'Tian, Aixiang'
'Tian, Yan'
'Ning, Yali'
'Hou, Xue'
'Ni, Huaiping'
'Ji, Xuebin'
'Liu, Guocheng'
'Ying, Jun'

_publ_section_title
;
 A series of Keggin-based compounds constructed by conjugate ring-rich
 pyrazine and quinoxaline derivatives.
;
_journal_issue 35
_journal_name_full 'Dalton transactions (Cambridge, England : 2003)'
_journal_page_first 13925
_journal_page_last 13936
_journal_paper_doi 10.1039/c6dt02233b
_journal_volume 45
_journal_year 2016
_chemical_formula_moiety '2(Mo6 O20 P0.5), C60 H42 Cu3 N6'
_chemical_formula_sum 'C60 H42 Cu3 Mo12 N6 O40 P'
_chemical_formula_weight 2859.86
_space_group_crystal_system triclinic
_space_group_IT_number 2
_space_group_name_Hall '-P 1'
_space_group_name_H-M_alt 'P -1'
_symmetry_space_group_name_Hall '-P 1'
_symmetry_space_group_name_H-M 'P -1'
_atom_sites_solution_hydrogens geom
_audit_creation_date 2016-07-05
_audit_creation_method
;
Olex2 1.2-beta
(compiled 2016.02.19 svn.r3266 for OlexSys, GUI svn.r5155)
;
_audit_update_record
;
2016-07-12 deposited with the CCDC.
2016-07-28 downloaded from the CCDC.
;
_cell_angle_alpha 79.5090(10)
_cell_angle_beta 84.7310(10)
_cell_angle_gamma 88.4640(10)
_cell_formula_units_Z 2
_cell_length_a 13.2679(6)
_cell_length_b 13.7650(6)
_cell_length_c 23.3329(11)
_cell_measurement_reflns_used 5722
_cell_measurement_temperature 293
_cell_measurement_theta_max 26.50
_cell_measurement_theta_min 2.25
_cell_volume 4172.2(3)
_computing_cell_refinement 'SMART (Bruker, 2001)'
_computing_data_collection 'SMART (Bruker, 2001)'
_computing_data_reduction 'SAINT+ (Bruker, 1999)'
_computing_molecular_graphics 'Olex2 (Dolomanov et al., 2009)'
_computing_publication_material 'Olex2 (Dolomanov et al., 2009)'
_computing_structure_refinement 'ShelXL (Sheldrick, 2015)'
_diffrn_ambient_temperature 293.0
_diffrn_measured_fraction_theta_full 0.999
_diffrn_measured_fraction_theta_max 0.993
_diffrn_measurement_device_type 'Bruker P4'
_diffrn_radiation_type MoK\a
_diffrn_radiation_wavelength 0.71073
_diffrn_reflns_av_R_equivalents 0.0295
_diffrn_reflns_av_unetI/netI 0.0720
_diffrn_reflns_Laue_measured_fraction_full 0.999
_diffrn_reflns_Laue_measured_fraction_max 0.993
_diffrn_reflns_limit_h_max 17
_diffrn_reflns_limit_h_min -17
_diffrn_reflns_limit_k_max 13
_diffrn_reflns_limit_k_min -18
_diffrn_reflns_limit_l_max 30
_diffrn_reflns_limit_l_min -29
_diffrn_reflns_number 30427
_diffrn_reflns_point_group_measured_fraction_full 0.999
_diffrn_reflns_point_group_measured_fraction_max 0.993
_diffrn_reflns_theta_full 25.242
_diffrn_reflns_theta_max 27.957
_diffrn_reflns_theta_min 0.891
_exptl_absorpt_coefficient_mu 2.593
_exptl_absorpt_correction_type none
_exptl_crystal_colour red
_exptl_crystal_colour_primary red
_exptl_crystal_density_diffrn 2.276
_exptl_crystal_description block
_exptl_crystal_F_000 2740
_exptl_crystal_size_max 0.19
_exptl_crystal_size_mid 0.18
_exptl_crystal_size_min 0.15
_refine_diff_density_max 1.164
_refine_diff_density_min -1.072
_refine_diff_density_rms 0.150
_refine_ls_extinction_method none
_refine_ls_goodness_of_fit_ref 1.023
_refine_ls_hydrogen_treatment constr
_refine_ls_matrix_type full
_refine_ls_number_parameters 1138
_refine_ls_number_reflns 19921
_refine_ls_number_restraints 1272
_refine_ls_restrained_S_all 1.055
_refine_ls_R_factor_all 0.0847
_refine_ls_R_factor_gt 0.0459
_refine_ls_shift/su_max 0.001
_refine_ls_shift/su_mean 0.000
_refine_ls_structure_factor_coef Fsqd
_refine_ls_weighting_details 'w=1/[\s^2^(Fo^2^)+(0.0461P)^2^] where P=(Fo^2^+2Fc^2^)/3'
_refine_ls_weighting_scheme calc
_refine_ls_wR_factor_gt 0.1010
_refine_ls_wR_factor_ref 0.1111
_reflns_Friedel_coverage 0.000
_reflns_number_gt 12992
_reflns_number_total 19921
_reflns_threshold_expression 'I > 2\s(I)'
_cod_data_source_file c6dt02233b2.cif
_cod_data_source_block compound-5
_cod_depositor_comments 'Adding full bibliography for 7040067--7040071.cif.'
_cod_database_code 7040071
_shelx_space_group_comment
;
The symmetry employed for this shelxl refinement is uniquely defined
by the following loop, which should always be used as a source of
symmetry information in preference to the above space-group names.
They are only intended as comments.
;
_shelx_estimated_absorpt_t_max 0.697
_shelx_estimated_absorpt_t_min 0.639
_olex2_refinement_description
;
1. Fixed Uiso
 At 1.2 times of:
  All C(H) groups
2. Rigid body (RIGU) restrains
 All non-hydrogen atoms
 with sigma for 1-2 distances of 0.004 and sigma for 1-3 distances of 0.004
3. Others
 Fixed Sof: O1(0.5) O1'(0.5) O2(0.5) O2'(0.5) O21(0.5) O21'(0.5) O22(0.5)
 O22'(0.5)
4.a Aromatic/amide H refined with riding coordinates:
 C5(H5), C6(H6), C7(H7), C8(H8), C10(H10), C11(H11), C12(H12), C13(H13),
 C14(H14), C16(H16), C17(H17), C18(H18), C19(H19), C20(H20), C25(H25), C26(H26),
  C27(H27), C28(H28), C30(H30), C31(H31), C32(H32), C33(H33), C34(H34),
 C36(H36), C37(H37), C38(H38), C39(H39), C40(H40), C45(H45), C46(H46), C47(H47),
  C48(H48), C50(H50), C51(H51), C52(H52), C53(H53), C54(H54), C56(H56),
 C57(H57), C58(H58), C59(H59), C60(H60)
;
_shelx_shelxl_version_number 2014/7
_olex2_submission_special_instructions 'No special instructions were received'

loop_
_space_group_symop_operation_xyz
'x, y, z'
'-x, -y, -z'

loop_
_atom_site_label
_atom_site_type_symbol
_atom_site_fract_x
_atom_site_fract_y
_atom_site_fract_z
_atom_site_U_iso_or_equiv
_atom_site_adp_type
_atom_site_occupancy
_atom_site_site_symmetry_order
_atom_site_calc_flag
_atom_site_refinement_flags_posn
_atom_site_refinement_flags_adp
_atom_site_refinement_flags_occupancy
Mo1 Mo 0.66803(5) 0.70223(4) 0.45380(2) 0.03903(15) Uani 1 1 d . U .
P1 P 0.5000 0.5000 0.5000 0.0227(4) Uani 1 2 d S TU P
O1 O 0.6144(5) 0.5282(5) 0.4938(3) 0.0253(15) Uani 0.5 1 d . U .
O1' O 0.4406(5) 0.5631(5) 0.5382(3) 0.0222(15) Uani 0.5 1 d . U .
Cu1 Cu 0.79387(6) 0.44117(6) 0.27340(4) 0.0449(2) Uani 1 1 d . U .
N1 N 0.8935(4) 0.5411(3) 0.2693(2) 0.0278(10) Uani 1 1 d . U .
C1 C 0.8763(4) 0.6363(4) 0.2778(2) 0.0268(12) Uani 1 1 d . U .
Mo2 Mo 0.25554(4) 0.53980(4) 0.56988(2) 0.03197(13) Uani 1 1 d . U .
O2 O 0.4636(5) 0.5088(5) 0.4410(3) 0.0275(16) Uani 0.5 1 d . U .
O2' O 0.4951(5) 0.3908(5) 0.5319(3) 0.0248(16) Uani 0.5 1 d . U .
Cu2 Cu 0.54431(7) 0.05936(6) 0.22732(5) 0.0623(3) Uani 1 1 d . U .
N2 N 1.0539(3) 0.6695(3) 0.2603(2) 0.0279(10) Uani 1 1 d . U .
C2 C 0.9872(4) 0.5125(4) 0.2546(2) 0.0271(12) Uani 1 1 d . U .
P2 P 1.0000 0.0000 0.0000 0.0216(4) Uani 1 2 d S TU P
Mo3 Mo 0.27864(4) 0.48505(4) 0.42599(2) 0.03284(13) Uani 1 1 d . U .
O3 O 0.4499(4) 0.7432(3) 0.3068(2) 0.0550(13) Uani 1 1 d . U .
N3 N 0.7299(3) 0.3232(3) 0.2608(2) 0.0297(11) Uani 1 1 d . U .
C3 C 1.0694(4) 0.5793(4) 0.2472(2) 0.0260(12) Uani 1 1 d . U .
Cu3 Cu 1.16618(6) 0.75489(6) 0.24778(4) 0.0426(2) Uani 1 1 d . U .
Mo4 Mo 0.46977(4) 0.66422(4) 0.36694(2) 0.03197(13) Uani 1 1 d . U .
O4 O 0.5303(4) 0.3717(4) 0.3031(2) 0.0546(13) Uani 1 1 d . U .
C4 C 0.9575(4) 0.7005(4) 0.2757(3) 0.0294(12) Uani 1 1 d . U .
N4 N 0.6281(4) 0.1625(3) 0.2412(2) 0.0366(12) Uani 1 1 d . U .
Mo5 Mo 0.41019(4) 0.74534(4) 0.50299(3) 0.03626(14) Uani 1 1 d . U .
O5 O 0.1787(3) 0.4733(4) 0.3903(2) 0.0530(13) Uani 1 1 d . U .
C5 C 0.9401(5) 0.7976(4) 0.2844(3) 0.0343(14) Uani 1 1 d . U .
H5 H 0.9943 0.8385 0.2856 0.041 Uiso 1 1 calc R . .
N5 N 0.4393(4) -0.0340(3) 0.2297(3) 0.0399(12) Uani 1 1 d . U .
Mo6 Mo 0.51994(4) 0.40949(4) 0.36682(2) 0.02828(12) Uani 1 1 d . U .
O6 O 0.3755(4) 0.8598(3) 0.5065(2) 0.0549(13) Uani 1 1 d . U .
C6 C 0.8440(5) 0.8316(5) 0.2911(3) 0.0414(15) Uani 1 1 d . U .
H6 H 0.8324 0.8967 0.2957 0.050 Uiso 1 1 calc R . .
N6 N 0.2797(3) -0.1617(3) 0.2384(2) 0.0304(11) Uani 1 1 d . U .
Mo7 Mo 1.15674(4) -0.21170(4) -0.00872(2) 0.03322(13) Uani 1 1 d . U .
O7 O 0.7462(4) 0.7942(3) 0.4281(2) 0.0485(12) Uani 1 1 d . U .
C7 C 0.7620(5) 0.7701(5) 0.2911(3) 0.0437(16) Uani 1 1 d . U .
H7 H 0.6965 0.7955 0.2947 0.052 Uiso 1 1 calc R . .
Mo8 Mo 0.95811(4) -0.21955(4) 0.10497(3) 0.03802(14) Uani 1 1 d . U .
O8 O 0.1412(3) 0.5630(4) 0.5992(2) 0.0559(13) Uani 1 1 d . U .
C8 C 0.7766(5) 0.6733(5) 0.2861(3) 0.0347(14) Uani 1 1 d . U .
H8 H 0.7215 0.6321 0.2881 0.042 Uiso 1 1 calc R . .
Mo9 Mo 1.26323(4) 0.01257(4) 0.01335(2) 0.03325(13) Uani 1 1 d . U .
O9 O 0.5900(4) 0.7029(5) 0.3849(2) 0.0736(16) Uani 1 1 d . U .
C9 C 1.0049(5) 0.4077(4) 0.2468(3) 0.0352(14) Uani 1 1 d . U .
Mo10 Mo 0.89994(4) -0.21283(4) -0.04139(2) 0.03502(13) Uani 1 1 d . U .
O10 O 0.7379(5) 0.5933(3) 0.4191(2) 0.0741(17) Uani 1 1 d . U .
C10 C 1.0564(6) 0.3438(5) 0.2873(4) 0.055(2) Uani 1 1 d . U .
H10 H 1.0831 0.3666 0.3178 0.066 Uiso 1 1 calc R . .
Mo11 Mo 1.08841(4) -0.01743(4) 0.13989(2) 0.03400(13) Uani 1 1 d . U .
O11 O 0.2968(4) 0.6753(4) 0.5306(2) 0.0585(14) Uani 1 1 d . U .
C11 C 1.0676(7) 0.2454(6) 0.2819(5) 0.083(3) Uani 1 1 d . U .
H11 H 1.1021 0.2017 0.3088 0.099 Uiso 1 1 calc R . .
Mo12 Mo 0.82369(4) 0.00150(4) 0.12486(3) 0.03670(14) Uani 1 1 d . U .
O12 O 0.5169(3) 0.5549(3) 0.3391(2) 0.0564(13) Uani 1 1 d . U .
C12 C 1.0279(7) 0.2130(6) 0.2371(5) 0.080(3) Uani 1 1 d . U .
H12 H 1.0351 0.1467 0.2342 0.096 Uiso 1 1 calc R . .
O13 O 0.3842(3) 0.4151(3) 0.3820(2) 0.0587(14) Uani 1 1 d . U .
C13 C 0.9785(6) 0.2737(6) 0.1971(4) 0.066(2) Uani 1 1 d . U .
H13 H 0.9526 0.2493 0.1669 0.080 Uiso 1 1 calc R . .
O14 O 0.3366(3) 0.5983(3) 0.3846(2) 0.0564(13) Uani 1 1 d . U .
C14 C 0.9659(5) 0.3739(5) 0.2007(3) 0.0505(18) Uani 1 1 d . U .
H14 H 0.9323 0.4167 0.1730 0.061 Uiso 1 1 calc R . .
O15 O 0.4064(4) 0.7402(5) 0.4263(3) 0.0760(17) Uani 1 1 d . U .
C15 C 1.1702(4) 0.5576(4) 0.2195(3) 0.0319(13) Uani 1 1 d . U .
O16 O 0.2257(5) 0.5366(3) 0.4881(2) 0.0719(17) Uani 1 1 d . U .
C16 C 1.2579(5) 0.5574(5) 0.2481(3) 0.0412(15) Uani 1 1 d . U .
H16 H 1.2534 0.5655 0.2869 0.049 Uiso 1 1 calc R . .
O17 O 0.6655(4) 0.4446(3) 0.3725(2) 0.0577(14) Uani 1 1 d . U .
C17 C 1.3509(5) 0.5452(5) 0.2193(4) 0.0545(19) Uani 1 1 d . U .
H17 H 1.4089 0.5446 0.2390 0.065 Uiso 1 1 calc R . .
O18 O 0.5601(4) 0.7607(5) 0.4858(2) 0.0825(18) Uani 1 1 d . U .
C18 C 1.3594(5) 0.5339(5) 0.1621(3) 0.0523(18) Uani 1 1 d . U .
H18 H 1.4229 0.5253 0.1430 0.063 Uiso 1 1 calc R . .
O19 O 0.7192(5) 0.6456(3) 0.5215(2) 0.0745(17) Uani 1 1 d . U .
C19 C 1.2731(6) 0.5354(5) 0.1323(3) 0.0525(18) Uani 1 1 d . U .
H19 H 1.2786 0.5293 0.0931 0.063 Uiso 1 1 calc R . .
O20 O 0.5428(4) 0.2982(4) 0.4184(2) 0.0667(16) Uani 1 1 d . U .
C20 C 1.1791(5) 0.5460(5) 0.1614(3) 0.0423(15) Uani 1 1 d . U .
H20 H 1.1212 0.5452 0.1419 0.051 Uiso 1 1 calc R . .
O21 O 1.0037(5) -0.1145(6) 0.0075(3) 0.0300(16) Uani 0.5 1 d . U .
O21' O 0.8973(5) 0.0344(5) 0.0187(3) 0.0236(16) Uani 0.5 1 d . U .
C21 C 0.7360(4) 0.2356(4) 0.2984(3) 0.0308(12) Uani 1 1 d . U .
O22 O 1.0806(5) 0.0356(5) 0.0323(3) 0.0277(16) Uani 0.5 1 d . U .
O22' O 1.0234(5) 0.0412(5) -0.0674(3) 0.0257(16) Uani 0.5 1 d . U .
C22 C 0.6759(4) 0.3312(4) 0.2147(3) 0.0299(12) Uani 1 1 d . U .
O23 O 0.9456(3) -0.3236(3) 0.1527(2) 0.0468(12) Uani 1 1 d . U .
C23 C 0.6228(4) 0.2477(4) 0.2055(3) 0.0323(13) Uani 1 1 d . U .
O24 O 1.2295(4) -0.3088(4) -0.0158(2) 0.0607(15) Uani 1 1 d . U .
C24 C 0.6860(4) 0.1523(4) 0.2880(3) 0.0354(14) Uani 1 1 d . U .
O25 O 1.3851(3) 0.0130(4) 0.0215(2) 0.0626(15) Uani 1 1 d . U .
C25 C 0.6910(5) 0.0622(5) 0.3281(3) 0.0498(18) Uani 1 1 d . U .
H25 H 0.6557 0.0075 0.3228 0.060 Uiso 1 1 calc R . .
O26 O 0.8475(4) -0.3102(4) -0.0582(2) 0.0621(15) Uani 1 1 d . U .
C26 C 0.7466(6) 0.0560(5) 0.3735(4) 0.056(2) Uani 1 1 d . U .
H26 H 0.7518 -0.0043 0.3987 0.067 Uiso 1 1 calc R . .
O27 O 0.7374(3) -0.0038(3) 0.1822(2) 0.0493(12) Uani 1 1 d . U .
C27 C 0.7967(5) 0.1369(5) 0.3840(3) 0.0516(18) Uani 1 1 d . U .
H27 H 0.8326 0.1307 0.4169 0.062 Uiso 1 1 calc R . .
O28 O 1.1248(4) -0.0182(4) 0.2057(2) 0.0540(13) Uani 1 1 d . U .
C28 C 0.7942(5) 0.2242(5) 0.3474(3) 0.0399(15) Uani 1 1 d . U .
H28 H 0.8305 0.2772 0.3542 0.048 Uiso 1 1 calc R . .
C29 C 0.6755(4) 0.4276(4) 0.1750(3) 0.0343(13) Uani 1 1 d . U .
C30 C 0.6485(5) 0.5144(4) 0.1967(3) 0.0406(15) Uani 1 1 d . U .
H30 H 0.6247 0.5106 0.2358 0.049 Uiso 1 1 calc R . .
C31 C 0.6571(6) 0.6047(5) 0.1603(4) 0.059(2) Uani 1 1 d . U .
H31 H 0.6394 0.6619 0.1750 0.071 Uiso 1 1 calc R . .
C32 C 0.6925(7) 0.6115(7) 0.1013(4) 0.075(2) Uani 1 1 d . U .
H32 H 0.6993 0.6731 0.0771 0.090 Uiso 1 1 calc R . .
C33 C 0.7174(8) 0.5261(7) 0.0788(4) 0.087(3) Uani 1 1 d . U .
H33 H 0.7403 0.5299 0.0396 0.104 Uiso 1 1 calc R . .
O34 O 1.2074(4) -0.0259(3) 0.0956(2) 0.0642(15) Uani 1 1 d . U .
C34 C 0.7075(6) 0.4344(6) 0.1164(3) 0.065(2) Uani 1 1 d . U .
H34 H 0.7227 0.3769 0.1015 0.078 Uiso 1 1 calc R . .
O35 O 1.0917(4) 0.1264(4) 0.1104(2) 0.0652(15) Uani 1 1 d . U .
C35 C 0.5540(5) 0.2509(4) 0.1577(3) 0.0405(15) Uani 1 1 d . U .
O36 O 1.2432(5) -0.1289(4) 0.0145(2) 0.0651(15) Uani 1 1 d . U .
C36 C 0.4657(6) 0.3049(5) 0.1581(4) 0.065(2) Uani 1 1 d . U .
H36 H 0.4529 0.3468 0.1851 0.078 Uiso 1 1 calc R . .
O37 O 0.7752(4) -0.1401(4) -0.0188(2) 0.0628(14) Uani 1 1 d . U .
C37 C 0.3962(7) 0.2978(6) 0.1192(5) 0.084(3) Uani 1 1 d . U .
H37 H 0.3355 0.3331 0.1206 0.101 Uiso 1 1 calc R . .
O38 O 1.0529(4) -0.1460(4) 0.1431(3) 0.0728(17) Uani 1 1 d . U .
C38 C 0.4161(7) 0.2387(7) 0.0784(5) 0.082(3) Uani 1 1 d . U .
H38 H 0.3692 0.2347 0.0516 0.099 Uiso 1 1 calc R . .
O39 O 0.9426(4) 0.0123(4) 0.1561(3) 0.0776(18) Uani 1 1 d . U .
C39 C 0.5049(6) 0.1848(6) 0.0764(4) 0.065(2) Uani 1 1 d . U .
H39 H 0.5189 0.1456 0.0481 0.078 Uiso 1 1 calc R . .
O40 O 0.8966(4) -0.2488(5) 0.0440(2) 0.0707(16) Uani 1 1 d . U .
C40 C 0.5729(5) 0.1899(5) 0.1173(3) 0.0500(18) Uani 1 1 d . U .
H40 H 0.6318 0.1517 0.1174 0.060 Uiso 1 1 calc R . .
O41 O 1.0345(4) -0.2428(4) -0.0439(2) 0.0663(15) Uani 1 1 d . U .
C41 C 0.4366(5) -0.0951(4) 0.1889(3) 0.0354(13) Uani 1 1 d . U .
O42 O 0.8571(4) -0.1416(4) 0.1295(3) 0.0776(18) Uani 1 1 d . U .
C42 C 0.3651(5) -0.0364(4) 0.2722(3) 0.0371(14) Uani 1 1 d . U .
O43 O 1.0883(4) -0.2483(4) 0.0622(2) 0.0685(15) Uani 1 1 d . U .
C43 C 0.2849(5) -0.1045(4) 0.2788(3) 0.0343(13) Uani 1 1 d . U .
O44 O 0.7366(4) -0.0296(4) 0.0668(2) 0.0653(16) Uani 1 1 d . U .
C44 C 0.3529(4) -0.1581(4) 0.1932(3) 0.0305(12) Uani 1 1 d . U .
O45 O 0.8181(4) 0.1302(3) 0.0893(2) 0.0583(14) Uani 1 1 d . U .
C45 C 0.3459(5) -0.2146(4) 0.1501(3) 0.0360(14) Uani 1 1 d . U .
H45 H 0.2897 -0.2541 0.1514 0.043 Uiso 1 1 calc R . .
C46 C 0.4214(5) -0.2124(5) 0.1058(3) 0.0475(17) Uani 1 1 d . U .
H46 H 0.4161 -0.2503 0.0770 0.057 Uiso 1 1 calc R . .
C47 C 0.5060(5) -0.1541(5) 0.1035(3) 0.0518(18) Uani 1 1 d . U .
H47 H 0.5579 -0.1548 0.0740 0.062 Uiso 1 1 calc R . .
C48 C 0.5135(5) -0.0957(5) 0.1442(3) 0.0491(17) Uani 1 1 d . U .
H48 H 0.5700 -0.0563 0.1420 0.059 Uiso 1 1 calc R . .
C49 C 0.3678(5) 0.0353(5) 0.3126(3) 0.0435(16) Uani 1 1 d . U .
C50 C 0.3863(7) 0.0044(6) 0.3695(4) 0.076(3) Uani 1 1 d . U .
H50 H 0.4002 -0.0618 0.3836 0.091 Uiso 1 1 calc R . .
C51 C 0.3841(8) 0.0745(6) 0.4065(4) 0.087(3) Uani 1 1 d . U .
H51 H 0.3964 0.0545 0.4455 0.105 Uiso 1 1 calc R . .
C52 C 0.3642(7) 0.1712(6) 0.3858(4) 0.074(3) Uani 1 1 d . U .
H52 H 0.3620 0.2168 0.4108 0.089 Uiso 1 1 calc R . .
C53 C 0.3479(6) 0.2013(5) 0.3297(4) 0.063(2) Uani 1 1 d . U .
H53 H 0.3345 0.2677 0.3160 0.076 Uiso 1 1 calc R . .
C54 C 0.3506(6) 0.1339(5) 0.2914(3) 0.0525(19) Uani 1 1 d . U .
H54 H 0.3410 0.1553 0.2521 0.063 Uiso 1 1 calc R . .
C55 C 0.2055(5) -0.1159(5) 0.3273(3) 0.0391(14) Uani 1 1 d . U .
C56 C 0.1439(6) -0.0367(5) 0.3387(3) 0.0543(18) Uani 1 1 d . U .
H56 H 0.1553 0.0261 0.3167 0.065 Uiso 1 1 calc R . .
C57 C 0.0654(7) -0.0517(7) 0.3830(4) 0.078(3) Uani 1 1 d . U .
H57 H 0.0230 0.0008 0.3894 0.094 Uiso 1 1 calc R . .
C58 C 0.0497(8) -0.1423(7) 0.4171(4) 0.088(3) Uani 1 1 d . U .
H58 H -0.0025 -0.1516 0.4470 0.106 Uiso 1 1 calc R . .
C59 C 0.1114(7) -0.2192(7) 0.4069(4) 0.076(3) Uani 1 1 d . U .
H59 H 0.1014 -0.2811 0.4303 0.092 Uiso 1 1 calc R . .
C60 C 0.1882(5) -0.2068(5) 0.3625(3) 0.0468(16) Uani 1 1 d . U .
H60 H 0.2291 -0.2604 0.3562 0.056 Uiso 1 1 calc R . .

loop_
_atom_site_aniso_label
_atom_site_aniso_U_11
_atom_site_aniso_U_22
_atom_site_aniso_U_33
_atom_site_aniso_U_23
_atom_site_aniso_U_13
_atom_site_aniso_U_12
Mo1 0.0493(3) 0.0377(3) 0.0304(3) -0.0095(3) 0.0076(3) -0.0207(3)
P1 0.0257(10) 0.0201(11) 0.0212(10) -0.0012(8) -0.0021(8) -0.0006(8)
O1 0.033(3) 0.027(4) 0.019(4) -0.013(3) -0.004(3) 0.002(3)
O1' 0.028(3) 0.020(4) 0.018(3) -0.003(3) -0.002(3) -0.001(3)
Cu1 0.0467(5) 0.0296(5) 0.0611(6) -0.0076(4) -0.0146(4) -0.0179(4)
N1 0.036(2) 0.024(2) 0.024(3) -0.0040(19) -0.003(2) -0.0092(18)
C1 0.032(3) 0.024(3) 0.024(3) -0.004(2) 0.001(2) -0.009(2)
Mo2 0.0339(3) 0.0328(3) 0.0274(3) -0.0044(2) 0.0038(2) 0.0044(2)
O2 0.024(3) 0.034(4) 0.024(3) -0.007(3) -0.001(3) -0.001(3)
O2' 0.030(4) 0.019(3) 0.023(4) -0.002(3) 0.001(3) 0.004(3)
Cu2 0.0667(6) 0.0357(5) 0.0876(8) -0.0024(5) -0.0326(6) -0.0287(4)
N2 0.032(2) 0.024(2) 0.028(3) -0.0050(19) -0.003(2) -0.0062(18)
C2 0.034(3) 0.025(3) 0.023(3) -0.006(2) -0.004(2) -0.007(2)
P2 0.0172(9) 0.0260(11) 0.0205(10) -0.0021(8) -0.0008(8) 0.0020(8)
Mo3 0.0362(3) 0.0334(3) 0.0301(3) -0.0046(2) -0.0118(2) -0.0010(2)
O3 0.061(3) 0.049(3) 0.042(3) 0.017(2) 0.007(2) 0.013(2)
N3 0.025(2) 0.024(2) 0.042(3) -0.0137(19) 0.003(2) -0.0064(18)
C3 0.033(3) 0.021(3) 0.025(3) -0.003(2) -0.011(2) -0.0047(19)
Cu3 0.0328(4) 0.0383(5) 0.0605(6) -0.0206(4) 0.0044(4) -0.0171(3)
Mo4 0.0319(3) 0.0380(3) 0.0231(3) 0.0028(2) -0.0041(2) 0.0023(2)
O4 0.060(3) 0.069(3) 0.038(3) -0.025(2) 0.017(2) -0.030(3)
C4 0.034(3) 0.023(3) 0.030(3) -0.003(2) -0.001(2) -0.005(2)
N4 0.033(3) 0.022(2) 0.058(3) -0.015(2) -0.004(2) -0.0087(19)
Mo5 0.0381(3) 0.0264(3) 0.0461(4) -0.0124(3) -0.0031(3) 0.0057(2)
O5 0.037(3) 0.067(3) 0.062(3) -0.022(3) -0.017(2) 0.000(2)
C5 0.043(3) 0.025(3) 0.035(4) -0.007(2) 0.006(3) -0.009(2)
N5 0.047(3) 0.021(3) 0.053(3) -0.002(2) -0.021(2) -0.012(2)
Mo6 0.0327(3) 0.0298(3) 0.0231(3) -0.0073(2) -0.0008(2) -0.0022(2)
O6 0.077(4) 0.025(2) 0.066(4) -0.011(2) -0.018(3) 0.009(2)
C6 0.049(3) 0.029(3) 0.046(4) -0.010(3) 0.005(3) 0.000(2)
N6 0.027(2) 0.019(2) 0.046(3) -0.004(2) -0.012(2) -0.0029(18)
Mo7 0.0339(3) 0.0346(3) 0.0291(3) -0.0036(2) 0.0000(2) 0.0126(2)
O7 0.067(3) 0.036(3) 0.041(3) -0.007(2) 0.003(2) -0.021(2)
C7 0.043(3) 0.043(3) 0.042(4) -0.005(3) 0.008(3) 0.003(3)
Mo8 0.0352(3) 0.0317(3) 0.0409(3) 0.0102(2) -0.0037(3) -0.0008(2)
O8 0.037(3) 0.086(4) 0.040(3) -0.005(3) 0.005(2) 0.008(2)
C8 0.034(3) 0.039(3) 0.030(3) -0.008(3) 0.006(2) -0.007(2)
Mo9 0.0197(2) 0.0452(3) 0.0344(3) -0.0050(3) -0.0042(2) -0.0002(2)
O9 0.038(3) 0.139(5) 0.060(3) -0.063(3) 0.004(2) -0.008(3)
C9 0.035(3) 0.026(3) 0.045(4) -0.010(2) 0.005(3) -0.009(2)
Mo10 0.0409(3) 0.0338(3) 0.0313(3) -0.0058(2) -0.0061(2) -0.0083(2)
O10 0.156(5) 0.039(3) 0.027(3) -0.007(2) -0.007(3) 0.018(3)
C10 0.065(5) 0.031(3) 0.073(5) -0.011(3) -0.019(4) 0.003(3)
Mo11 0.0388(3) 0.0360(3) 0.0297(3) -0.0076(2) -0.0155(2) 0.0089(2)
O11 0.051(3) 0.054(3) 0.065(3) 0.017(2) -0.025(2) -0.012(2)
C11 0.111(7) 0.033(4) 0.106(7) -0.014(4) -0.024(6) 0.012(4)
Mo12 0.0286(3) 0.0430(3) 0.0370(3) -0.0101(3) 0.0098(2) 0.0018(2)
O12 0.038(3) 0.035(2) 0.090(4) -0.003(2) 0.013(2) 0.0002(19)
C12 0.092(7) 0.043(5) 0.110(7) -0.034(4) -0.001(5) 0.004(4)
O13 0.043(3) 0.029(3) 0.096(4) -0.002(2) 0.020(2) -0.0024(19)
C13 0.076(6) 0.051(4) 0.081(6) -0.042(4) 0.008(4) -0.006(4)
O14 0.035(2) 0.036(3) 0.095(4) -0.009(2) 0.011(2) 0.0049(18)
C14 0.047(4) 0.051(4) 0.060(4) -0.028(3) -0.001(3) -0.005(3)
O15 0.039(3) 0.135(5) 0.069(3) -0.057(3) 0.001(2) -0.009(3)
C15 0.035(3) 0.021(3) 0.039(3) -0.003(2) -0.006(2) 0.003(2)
O16 0.147(5) 0.035(3) 0.032(3) -0.003(2) -0.004(3) 0.011(3)
C16 0.035(3) 0.047(4) 0.041(4) -0.003(3) -0.011(3) -0.002(3)
O17 0.048(3) 0.048(3) 0.070(4) 0.024(2) -0.027(2) -0.016(2)
C17 0.034(3) 0.062(5) 0.064(4) -0.002(4) -0.004(3) 0.007(3)
O18 0.048(3) 0.156(5) 0.061(4) -0.066(4) -0.001(2) -0.009(3)
C18 0.040(3) 0.051(5) 0.062(4) -0.005(3) 0.008(3) 0.008(3)
O19 0.154(5) 0.038(3) 0.031(3) -0.011(2) -0.004(3) 0.013(3)
C19 0.056(4) 0.049(5) 0.052(4) -0.013(3) 0.006(3) 0.007(3)
O20 0.059(3) 0.057(3) 0.075(4) 0.029(3) -0.029(3) -0.027(2)
C20 0.042(3) 0.044(4) 0.043(3) -0.013(3) -0.007(3) -0.002(3)
O21 0.023(3) 0.038(3) 0.028(4) -0.005(3) -0.003(3) 0.001(2)
O21' 0.021(3) 0.031(4) 0.017(4) 0.002(3) 0.000(3) 0.001(3)
C21 0.024(3) 0.025(3) 0.044(3) -0.013(2) 0.005(2) -0.007(2)
O22 0.028(3) 0.024(4) 0.030(4) -0.003(3) -0.005(3) 0.002(3)
O22' 0.027(4) 0.028(4) 0.020(3) -0.002(3) 0.000(3) 0.002(3)
C22 0.024(3) 0.028(3) 0.039(3) -0.012(2) 0.003(2) -0.007(2)
O23 0.055(3) 0.041(3) 0.039(3) 0.007(2) -0.005(2) -0.003(2)
C23 0.023(3) 0.025(3) 0.051(3) -0.013(2) 0.003(2) -0.006(2)
O24 0.071(3) 0.059(3) 0.058(3) -0.023(3) -0.026(3) 0.036(3)
C24 0.031(3) 0.026(3) 0.051(3) -0.013(2) -0.001(3) -0.005(2)
O25 0.020(2) 0.075(4) 0.085(4) 0.011(3) -0.013(2) -0.005(2)
C25 0.056(4) 0.026(3) 0.066(4) -0.002(3) -0.011(3) -0.011(3)
O26 0.058(3) 0.058(3) 0.078(4) -0.033(3) 0.002(3) -0.016(2)
C26 0.067(5) 0.034(4) 0.065(5) 0.000(3) -0.018(4) -0.002(3)
O27 0.054(3) 0.056(3) 0.038(3) -0.013(2) 0.011(2) -0.003(2)
C27 0.056(4) 0.043(4) 0.057(4) -0.008(3) -0.013(4) 0.000(3)
O28 0.068(3) 0.066(3) 0.031(3) -0.014(2) -0.020(2) 0.031(3)
C28 0.038(3) 0.035(3) 0.051(4) -0.020(3) -0.003(3) -0.003(3)
C29 0.033(3) 0.029(3) 0.041(3) -0.006(2) 0.000(3) -0.012(2)
C30 0.044(4) 0.030(3) 0.046(4) -0.005(3) 0.000(3) -0.004(3)
C31 0.074(5) 0.036(4) 0.066(4) 0.000(3) -0.011(4) -0.005(3)
C32 0.091(6) 0.061(5) 0.065(5) 0.009(4) -0.005(4) -0.024(4)
C33 0.123(8) 0.075(5) 0.054(5) 0.006(4) 0.011(5) -0.026(5)
O34 0.085(3) 0.048(3) 0.048(3) 0.006(2) 0.020(2) 0.024(2)
C34 0.092(6) 0.059(4) 0.044(4) -0.015(3) 0.014(4) -0.020(4)
O35 0.090(4) 0.050(3) 0.045(3) 0.001(2) 0.025(3) 0.025(3)
C35 0.033(3) 0.026(3) 0.066(4) -0.014(3) -0.010(3) -0.005(2)
O36 0.110(4) 0.054(3) 0.030(3) 0.001(2) -0.012(3) -0.023(3)
C36 0.050(4) 0.054(5) 0.105(6) -0.042(4) -0.030(4) 0.012(3)
O37 0.085(4) 0.051(3) 0.041(3) 0.006(2) 0.018(3) 0.020(3)
C37 0.070(5) 0.074(6) 0.124(7) -0.042(5) -0.047(5) 0.018(4)
O38 0.040(3) 0.050(3) 0.139(5) -0.037(3) -0.022(3) 0.013(2)
C38 0.076(5) 0.079(6) 0.107(7) -0.035(5) -0.048(5) 0.000(4)
O39 0.048(3) 0.044(3) 0.152(5) -0.042(3) -0.027(3) 0.014(2)
C39 0.075(5) 0.058(5) 0.073(5) -0.026(4) -0.032(4) 0.000(4)
O40 0.034(3) 0.136(5) 0.037(3) -0.003(3) -0.002(2) -0.006(3)
C40 0.045(4) 0.047(4) 0.063(4) -0.022(3) -0.010(3) 0.004(3)
O41 0.039(3) 0.126(5) 0.028(3) 0.000(3) -0.005(2) -0.008(3)
C41 0.033(3) 0.025(3) 0.047(3) 0.001(2) -0.014(2) -0.008(2)
O42 0.037(3) 0.053(3) 0.153(5) -0.040(3) -0.024(3) 0.005(2)
C42 0.042(3) 0.022(3) 0.050(3) -0.003(2) -0.022(2) -0.004(2)
O43 0.036(3) 0.134(5) 0.030(3) -0.002(3) -0.004(2) 0.001(3)
C43 0.040(3) 0.020(3) 0.046(3) -0.008(2) -0.016(2) 0.002(2)
O44 0.109(4) 0.049(3) 0.039(3) 0.001(2) -0.017(3) -0.030(3)
C44 0.029(3) 0.021(3) 0.041(3) -0.002(2) -0.009(2) -0.005(2)
O45 0.094(4) 0.051(3) 0.030(3) -0.001(2) -0.014(3) -0.022(3)
C45 0.034(3) 0.032(3) 0.044(3) -0.009(3) -0.006(3) -0.009(2)
C46 0.052(4) 0.042(4) 0.047(4) -0.007(3) 0.001(3) -0.010(3)
C47 0.051(4) 0.044(4) 0.055(4) 0.002(3) 0.002(3) -0.010(3)
C48 0.040(3) 0.041(4) 0.064(4) -0.001(3) -0.003(3) -0.017(3)
C49 0.056(4) 0.028(3) 0.052(4) -0.009(3) -0.023(3) -0.007(3)
C50 0.131(8) 0.042(4) 0.060(4) -0.007(3) -0.041(5) -0.013(4)
C51 0.150(9) 0.057(4) 0.063(5) -0.015(4) -0.037(5) -0.022(5)
C52 0.110(7) 0.051(4) 0.068(5) -0.023(4) -0.016(5) -0.025(4)
C53 0.090(6) 0.033(4) 0.071(5) -0.017(3) -0.015(4) -0.014(4)
C54 0.078(5) 0.028(3) 0.056(4) -0.011(3) -0.027(4) -0.005(3)
C55 0.044(3) 0.035(3) 0.043(3) -0.012(2) -0.018(3) 0.005(2)
C56 0.070(4) 0.044(4) 0.052(4) -0.017(3) -0.010(3) 0.012(3)
C57 0.086(6) 0.072(5) 0.076(6) -0.024(4) 0.014(4) 0.015(4)
C58 0.092(6) 0.088(6) 0.076(6) -0.010(4) 0.021(5) 0.011(5)
C59 0.083(6) 0.073(5) 0.063(5) 0.006(4) 0.011(4) 0.001(4)
C60 0.045(4) 0.042(4) 0.053(4) -0.003(3) -0.013(3) 0.004(3)

loop_
_atom_type_symbol
_atom_type_description
_atom_type_scat_dispersion_real
_atom_type_scat_dispersion_imag
_atom_type_scat_source
C C 0.0033 0.0016 'International Tables Vol C Tables 4.2.6.8 and 6.1.1.4'
H H 0.0000 0.0000 'International Tables Vol C Tables 4.2.6.8 and 6.1.1.4'
Cu Cu 0.3201 1.2651 'International Tables Vol C Tables 4.2.6.8 and 6.1.1.4'
Mo Mo -1.6832 0.6857 'International Tables Vol C Tables 4.2.6.8 and 6.1.1.4'
N N 0.0061 0.0033 'International Tables Vol C Tables 4.2.6.8 and 6.1.1.4'
O O 0.0106 0.0060 'International Tables Vol C Tables 4.2.6.8 and 6.1.1.4'
P P 0.1023 0.0942 'International Tables Vol C Tables 4.2.6.8 and 6.1.1.4'

loop_
_geom_angle_atom_site_label_1
_geom_angle_atom_site_label_2
_geom_angle_atom_site_label_3
_geom_angle
_geom_angle_site_symmetry_1
_geom_angle_site_symmetry_3
O1 Mo1 O2' 44.1(2) . 2_666
O7 Mo1 O1 157.6(2) . .
O7 Mo1 O2' 157.0(2) . 2_666
O7 Mo1 O9 100.6(2) . .
O7 Mo1 O10 100.7(2) . .
O7 Mo1 O18 103.8(3) . .
O7 Mo1 O19 102.8(3) . .
O9 Mo1 O1 90.0(2) . .
O9 Mo1 O2' 61.4(2) . 2_666
O9 Mo1 O10 79.2(2) . .
O10 Mo1 O1 61.6(2) . .
O10 Mo1 O2' 90.2(2) . 2_666
O18 Mo1 O1 96.3(3) . .
O18 Mo1 O2' 63.5(2) . 2_666
O18 Mo1 O9 87.2(2) . .
O18 Mo1 O10 153.7(3) . .
O18 Mo1 O19 97.3(3) . .
O19 Mo1 O1 64.4(2) . .
O19 Mo1 O2' 98.0(3) . 2_666
O19 Mo1 O9 154.3(3) . .
O19 Mo1 O10 86.2(2) . .
O1 P1 O1 180.0 . 2_666
O1' P1 O1 109.4(4) . .
O1' P1 O1 109.4(4) 2_666 2_666
O1' P1 O1 70.6(4) 2_666 .
O1' P1 O1 70.6(4) . 2_666
O1' P1 O1' 180.0 2_666 .
O1' P1 O2' 108.6(4) 2_666 2_666
O1' P1 O2' 71.4(4) . 2_666
O1' P1 O2' 71.4(4) 2_666 .
O1' P1 O2' 108.6(4) . .
O2 P1 O1 70.5(4) 2_666 .
O2 P1 O1 109.5(4) . .
O2 P1 O1 109.5(4) 2_666 2_666
O2 P1 O1 70.5(4) . 2_666
O2 P1 O1' 66.6(4) 2_666 .
O2 P1 O1' 113.4(4) 2_666 2_666
O2 P1 O1' 113.4(4) . .
O2 P1 O1' 66.6(4) . 2_666
O2 P1 O2 180.0 . 2_666
O2 P1 O2' 110.0(4) 2_666 2_666
O2 P1 O2' 110.0(4) . .
O2 P1 O2' 70.0(4) 2_666 .
O2 P1 O2' 70.0(4) . 2_666
O2' P1 O1 74.4(4) . 2_666
O2' P1 O1 74.4(4) 2_666 .
O2' P1 O1 105.6(4) . .
O2' P1 O1 105.6(4) 2_666 2_666
O2' P1 O2' 180.0(5) 2_666 .
P1 O1 Mo1 120.4(4) . .
P1 O1 O1' 53.3(3) . 2_666
P1 O1 Mo2 123.9(3) . 2_666
P1 O1 O2 52.6(3) . 2_666
P1 O1 Mo3 125.4(4) . 2_666
O1' O1 Mo1 132.4(4) 2_666 .
O1' O1 Mo2 70.8(3) 2_666 2_666
O1' O1 Mo3 131.7(4) 2_666 2_666
Mo2 O1 Mo1 92.5(3) 2_666 .
O2 O1 Mo1 124.8(4) 2_666 .
O2 O1 O1' 90.1(5) 2_666 2_666
O2 O1 Mo2 140.0(5) 2_666 2_666
O2 O1 Mo3 73.0(3) 2_666 2_666
Mo3 O1 Mo1 92.3(2) 2_666 .
Mo3 O1 Mo2 93.6(2) 2_666 2_666
P1 O1' O1 56.1(3) . 2_666
P1 O1' Mo2 123.2(4) . .
P1 O1' O2 55.9(3) . 2_666
P1 O1' O2' 55.3(3) . 2_666
P1 O1' Mo6 126.7(4) . 2_666
O1 O1' Mo2 67.3(3) 2_666 .
O1 O1' O2' 88.3(4) 2_666 2_666
O1 O1' Mo6 139.6(4) 2_666 2_666
O2 O1' O1 93.3(5) 2_666 2_666
O2 O1' Mo2 128.6(5) 2_666 .
O2 O1' O2' 92.8(5) 2_666 2_666
O2 O1' Mo6 71.1(3) 2_666 2_666
O2' O1' Mo2 131.1(4) 2_666 .
O2' O1' Mo6 128.3(4) 2_666 2_666
Mo6 O1' Mo2 93.2(2) 2_666 .
N1 Cu1 N3 160.4(2) . .
C1 N1 Cu1 126.8(4) . .
C2 N1 Cu1 114.0(4) . .
C2 N1 C1 119.2(5) . .
N1 C1 C4 120.4(5) . .
N1 C1 C8 120.9(5) . .
C4 C1 C8 118.6(5) . .
O1 Mo2 O1' 42.0(2) 2_666 .
O8 Mo2 O1 158.3(2) . 2_666
O8 Mo2 O1' 158.7(2) . .
O8 Mo2 O10 103.8(3) . 2_666
O8 Mo2 O11 100.4(2) . .
O8 Mo2 O16 100.4(2) . .
O8 Mo2 O17 101.8(2) . 2_666
O10 Mo2 O1 64.9(3) 2_666 2_666
O10 Mo2 O1' 94.7(3) 2_666 .
O10 Mo2 O11 154.1(3) 2_666 .
O10 Mo2 O16 87.1(2) 2_666 .
O10 Mo2 O17 97.2(2) 2_666 2_666
O11 Mo2 O1 89.2(2) . 2_666
O11 Mo2 O1' 63.9(2) . .
O11 Mo2 O16 79.4(2) . .
O16 Mo2 O1 62.0(2) . 2_666
O16 Mo2 O1' 91.0(2) . .
O17 Mo2 O1 98.0(2) 2_666 2_666
O17 Mo2 O1' 64.8(2) 2_666 .
O17 Mo2 O11 86.89(19) 2_666 .
O17 Mo2 O16 155.6(3) 2_666 .
P1 O2 O1 56.9(3) . 2_666
P1 O2 O1' 57.5(3) . 2_666
P1 O2 O2' 56.8(3) . 2_666
P1 O2 Mo4 123.9(4) . .
P1 O2 Mo6 126.5(4) . .
O1 O2 Mo4 132.0(4) 2_666 .
O1 O2 Mo6 127.6(4) 2_666 .
O1' O2 O1 94.9(5) 2_666 2_666
O1' O2 O2' 94.5(5) 2_666 2_666
O1' O2 Mo4 127.3(5) 2_666 .
O1' O2 Mo6 69.4(3) 2_666 .
O2' O2 O1 90.3(5) 2_666 2_666
O2' O2 Mo4 67.3(3) 2_666 .
O2' O2 Mo6 138.7(5) 2_666 .
Mo6 O2 Mo4 92.0(3) . .
P1 O2' Mo1 120.7(4) . 2_666
P1 O2' O1' 53.2(3) . 2_666
P1 O2' O2 53.2(3) . 2_666
P1 O2' Mo4 124.2(4) . 2_666
P1 O2' Mo5 124.3(4) . 2_666
O1' O2' Mo1 123.9(4) 2_666 2_666
O1' O2' Mo4 140.3(4) 2_666 2_666
O1' O2' Mo5 71.3(3) 2_666 2_666
O2 O2' Mo1 133.6(4) 2_666 2_666
O2 O2' O1' 90.4(5) 2_666 2_666
O2 O2' Mo4 71.2(3) 2_666 2_666
O2 O2' Mo5 130.8(4) 2_666 2_666
Mo4 O2' Mo1 92.6(2) 2_666 2_666
Mo4 O2' Mo5 94.1(2) 2_666 2_666
Mo5 O2' Mo1 92.3(2) 2_666 2_666
N5 Cu2 N4 165.3(2) . .
C3 N2 Cu3 117.1(4) . .
C3 N2 C4 120.0(5) . .
C4 N2 Cu3 122.5(4) . .
N1 C2 C3 121.0(5) . .
N1 C2 C9 118.5(5) . .
C3 C2 C9 120.6(5) . .
O21 P2 O21 180.0 2_755 .
O21 P2 O22' 73.5(4) 2_755 .
O21 P2 O22' 106.5(4) . .
O21 P2 O22' 73.5(4) . 2_755
O21 P2 O22' 106.5(4) 2_755 2_755
O21' P2 O21 69.4(4) 2_755 .
O21' P2 O21 110.6(4) 2_755 2_755
O21' P2 O21 110.6(4) . .
O21' P2 O21 69.4(4) . 2_755
O21' P2 O21' 180.0 2_755 .
O21' P2 O22 67.7(4) . 2_755
O21' P2 O22 67.7(4) 2_755 .
O21' P2 O22 112.3(4) . .
O21' P2 O22 112.3(4) 2_755 2_755
O21' P2 O22' 108.4(4) 2_755 2_755
O21' P2 O22' 71.6(4) 2_755 .
O21' P2 O22' 71.6(4) . 2_755
O21' P2 O22' 108.4(4) . .
O22 P2 O21 69.7(4) . 2_755
O22 P2 O21 110.3(4) 2_755 2_755
O22 P2 O21 110.3(4) . .
O22 P2 O21 69.7(4) 2_755 .
O22 P2 O22 180.0 2_755 .
O22 P2 O22' 71.5(4) 2_755 .
O22 P2 O22' 71.5(4) . 2_755
O22 P2 O22' 108.5(4) . .
O22 P2 O22' 108.5(4) 2_755 2_755
O22' P2 O22' 180.0(2) . 2_755
O5 Mo3 O1 159.8(3) . 2_666
O5 Mo3 O13 100.9(2) . .
O5 Mo3 O14 102.9(2) . .
O5 Mo3 O16 103.3(3) . .
O5 Mo3 O19 100.9(3) . 2_666
O13 Mo3 O1 89.9(2) . 2_666
O14 Mo3 O1 94.9(2) . 2_666
O14 Mo3 O13 85.46(19) . .
O14 Mo3 O19 153.9(2) . 2_666
O16 Mo3 O1 64.6(3) . 2_666
O16 Mo3 O13 154.5(3) . .
O16 Mo3 O14 96.9(2) . .
O16 Mo3 O19 88.0(2) . 2_666
O19 Mo3 O1 64.1(2) 2_666 2_666
O19 Mo3 O13 79.5(2) 2_666 .
C21 N3 Cu1 122.0(4) . .
C22 N3 Cu1 117.4(4) . .
C22 N3 C21 120.6(5) . .
N2 C3 C2 119.6(5) . .
N2 C3 C15 117.4(5) . .
C2 C3 C15 122.6(5) . .
N2 Cu3 N6 177.7(2) . 1_665
O2' Mo4 O2 41.4(2) 2_666 .
O3 Mo4 O2 160.0(2) . .
O3 Mo4 O2' 157.4(2) . 2_666
O3 Mo4 O9 102.7(3) . .
O3 Mo4 O12 102.9(2) . .
O3 Mo4 O14 100.8(2) . .
O3 Mo4 O15 99.3(3) . .
O9 Mo4 O2 94.9(3) . .
O9 Mo4 O2' 65.2(3) . 2_666
O9 Mo4 O12 96.6(2) . .
O9 Mo4 O14 154.6(3) . .
O9 Mo4 O15 86.6(2) . .
O12 Mo4 O2 65.2(2) . .
O12 Mo4 O2' 97.6(2) . 2_666
O12 Mo4 O14 87.3(2) . .
O12 Mo4 O15 156.1(3) . .
O14 Mo4 O2 63.9(2) . .
O14 Mo4 O2' 89.4(2) . 2_666
O14 Mo4 O15 80.2(2) . .
O15 Mo4 O2 91.0(3) . .
O15 Mo4 O2' 62.3(2) . 2_666
N2 C4 C1 119.3(5) . .
N2 C4 C5 120.0(5) . .
C5 C4 C1 120.6(5) . .
C23 N4 Cu2 116.2(4) . .
C23 N4 C24 120.5(5) . .
C24 N4 Cu2 123.1(4) . .
O6 Mo5 O2' 158.3(3) . 2_666
O6 Mo5 O11 103.5(3) . .
O6 Mo5 O15 103.1(3) . .
O6 Mo5 O18 100.8(3) . .
O6 Mo5 O20 100.7(2) . 2_666
O11 Mo5 O2' 95.9(2) . 2_666
O11 Mo5 O18 153.5(3) . .
O11 Mo5 O20 86.5(2) . 2_666
O15 Mo5 O2' 63.9(3) . 2_666
O15 Mo5 O11 97.9(2) . .
O15 Mo5 O18 86.6(2) . .
O15 Mo5 O20 153.9(3) . 2_666
O18 Mo5 O2' 62.7(2) . 2_666
O20 Mo5 O2' 90.1(2) 2_666 2_666
O20 Mo5 O18 78.7(2) 2_666 .
C6 C5 C4 119.4(6) . .
C41 N5 Cu2 123.1(5) . .
C42 N5 Cu2 116.7(4) . .
C42 N5 C41 120.1(5) . .
O1' Mo6 O2 39.5(2) 2_666 .
O4 Mo6 O1' 160.7(2) . 2_666
O4 Mo6 O2 159.0(3) . .
O4 Mo6 O12 99.8(2) . .
O4 Mo6 O13 101.4(2) . .
O4 Mo6 O17 100.6(2) . .
O4 Mo6 O20 103.3(3) . .
O12 Mo6 O1' 89.4(2) . 2_666
O12 Mo6 O2 64.3(2) . .
O12 Mo6 O17 78.79(18) . .
O13 Mo6 O1' 95.8(2) . 2_666
O13 Mo6 O2 66.0(2) . .
O13 Mo6 O12 87.98(19) . .
O13 Mo6 O17 156.0(2) . .
O17 Mo6 O1' 64.4(2) . 2_666
O17 Mo6 O2 90.1(2) . .
O20 Mo6 O1' 65.5(2) . 2_666
O20 Mo6 O2 95.4(3) . .
O20 Mo6 O12 154.6(2) . .
O20 Mo6 O13 97.7(2) . .
O20 Mo6 O17 86.59(19) . .
C5 C6 C7 120.9(6) . .
C43 N6 Cu3 116.5(4) . 1_445
C43 N6 C44 120.8(5) . .
C44 N6 Cu3 122.8(4) . 1_445
O21 Mo7 O21' 41.0(2) . 2_755
O24 Mo7 O21 159.4(3) . .
O24 Mo7 O21' 158.9(3) . 2_755
O24 Mo7 O36 102.5(3) . .
O24 Mo7 O41 101.4(2) . .
O24 Mo7 O43 103.3(3) . .
O24 Mo7 O45 100.4(2) . 2_755
O36 Mo7 O21 96.1(3) . .
O36 Mo7 O21' 63.7(2) . 2_755
O36 Mo7 O41 154.1(2) . .
O36 Mo7 O45 86.5(2) . 2_755
O41 Mo7 O21 62.2(2) . .
O41 Mo7 O21' 90.5(2) . 2_755
O41 Mo7 O45 79.8(2) . 2_755
O43 Mo7 O21 65.6(3) . .
O43 Mo7 O21' 94.4(3) . 2_755
O43 Mo7 O36 95.9(2) . .
O43 Mo7 O41 87.9(2) . .
O43 Mo7 O45 155.1(2) . 2_755
O45 Mo7 O21 89.5(2) 2_755 .
O45 Mo7 O21' 64.4(2) 2_755 2_755
C8 C7 C6 120.9(6) . .
O22' Mo8 O21 44.4(2) 2_755 .
O23 Mo8 O21 155.8(2) . .
O23 Mo8 O22' 158.9(2) . 2_755
O23 Mo8 O38 101.0(2) . .
O23 Mo8 O40 101.8(2) . .
O23 Mo8 O42 103.7(3) . .
O23 Mo8 O43 99.3(2) . .
O38 Mo8 O21 91.5(3) . .
O38 Mo8 O22' 62.7(2) . 2_755
O40 Mo8 O21 63.7(2) . .
O40 Mo8 O22' 96.9(3) . 2_755
O40 Mo8 O38 155.2(3) . .
O40 Mo8 O43 87.1(2) . .
O42 Mo8 O21 97.4(3) . .
O42 Mo8 O22' 64.4(3) . 2_755
O42 Mo8 O38 87.7(2) . .
O42 Mo8 O40 96.1(3) . .
O42 Mo8 O43 155.6(3) . .
O43 Mo8 O21 62.4(2) . .
O43 Mo8 O22' 91.3(2) . 2_755
O43 Mo8 O38 79.9(2) . .
C7 C8 C1 119.4(6) . .
O22 Mo9 O21' 39.6(2) . 2_755
O25 Mo9 O21' 159.3(3) . 2_755
O25 Mo9 O22 160.1(3) . .
O25 Mo9 O34 100.7(3) . .
O25 Mo9 O36 100.5(3) . .
O25 Mo9 O37 102.3(3) . 2_755
O25 Mo9 O44 101.6(3) . 2_755
O34 Mo9 O21' 89.4(2) . 2_755
O34 Mo9 O22 64.1(2) . .
O36 Mo9 O21' 63.0(2) . 2_755
O36 Mo9 O22 90.1(2) . .
O36 Mo9 O34 81.3(2) . .
O37 Mo9 O21' 96.1(2) 2_755 2_755
O37 Mo9 O22 66.0(2) 2_755 .
O37 Mo9 O34 87.4(2) 2_755 .
O37 Mo9 O36 156.1(3) 2_755 .
O37 Mo9 O44 95.7(2) 2_755 2_755
O44 Mo9 O21' 66.9(2) 2_755 2_755
O44 Mo9 O22 95.7(3) 2_755 .
O44 Mo9 O34 156.3(2) 2_755 .
O44 Mo9 O36 86.8(2) 2_755 .
Mo4 O9 Mo1 140.5(3) . .
C10 C9 C2 119.3(6) . .
C10 C9 C14 120.4(6) . .
C14 C9 C2 120.2(6) . .
O21 Mo10 O22 41.3(2) . 2_755
O26 Mo10 O21 159.9(3) . .
O26 Mo10 O22 157.8(2) . 2_755
O26 Mo10 O35 102.7(3) . 2_755
O26 Mo10 O37 99.3(2) . .
O26 Mo10 O40 101.6(3) . .
O26 Mo10 O41 104.3(3) . .
O35 Mo10 O21 94.8(3) 2_755 .
O35 Mo10 O22 65.4(2) 2_755 2_755
O35 Mo10 O37 87.2(2) 2_755 .
O35 Mo10 O40 154.1(2) 2_755 .
O35 Mo10 O41 95.2(2) 2_755 .
O37 Mo10 O21 91.4(2) . .
O37 Mo10 O22 62.9(2) . 2_755
O40 Mo10 O21 63.3(2) . .
O40 Mo10 O22 88.7(3) . 2_755
O40 Mo10 O37 80.2(2) . .
O41 Mo10 O21 63.8(3) . .
O41 Mo10 O22 95.7(2) . 2_755
O41 Mo10 O37 155.1(2) . .
O41 Mo10 O40 87.3(2) . .
Mo2 O10 Mo1 140.6(3) 2_666 .
C9 C10 C11 119.3(7) . .
O22' Mo11 O22 43.0(2) 2_755 .
O28 Mo11 O22 158.2(3) . .
O28 Mo11 O22' 157.4(3) . 2_755
O28 Mo11 O34 103.1(2) . .
O28 Mo11 O35 98.8(2) . .
O28 Mo11 O38 102.9(3) . .
O28 Mo11 O39 98.7(3) . .
O34 Mo11 O22 64.7(2) . .
O34 Mo11 O22' 97.5(2) . 2_755
O34 Mo11 O35 87.3(2) . .
O34 Mo11 O38 95.2(2) . .
O34 Mo11 O39 156.9(3) . .
O35 Mo11 O22 64.0(2) . .
O35 Mo11 O22' 91.3(2) . 2_755
O35 Mo11 O39 81.6(2) . .
O38 Mo11 O22 96.4(3) . .
O38 Mo11 O22' 65.6(2) . 2_755
O38 Mo11 O35 156.9(2) . .
O38 Mo11 O39 87.6(2) . .
O39 Mo11 O22 92.1(3) . .
O39 Mo11 O22' 62.8(2) . 2_755
Mo5 O11 Mo2 140.0(3) . .
C12 C11 C10 119.7(9) . .
O27 Mo12 O22' 158.1(2) . 2_755
O27 Mo12 O39 103.4(3) . .
O27 Mo12 O42 100.3(2) . .
O27 Mo12 O44 99.2(2) . .
O27 Mo12 O45 103.1(2) . .
O39 Mo12 O22' 64.0(3) . 2_755
O39 Mo12 O42 87.0(2) . .
O39 Mo12 O44 155.8(3) . .
O42 Mo12 O22' 62.7(2) . 2_755
O44 Mo12 O22' 91.7(2) . 2_755
O44 Mo12 O42 80.5(2) . .
O45 Mo12 O22' 96.1(2) . 2_755
O45 Mo12 O39 95.1(2) . .
O45 Mo12 O42 155.2(3) . .
O45 Mo12 O44 88.0(2) . .
Mo4 O12 Mo6 137.7(3) . .
C13 C12 C11 122.1(8) . .
Mo6 O13 Mo3 140.4(3) . .
C12 C13 C14 120.2(8) . .
Mo3 O14 Mo4 140.7(3) . .
C9 C14 C13 118.3(7) . .
Mo5 O15 Mo4 139.3(3) . .
C16 C15 C3 122.1(6) . .
C20 C15 C3 119.0(5) . .
C20 C15 C16 118.7(6) . .
Mo3 O16 Mo2 139.0(3) . .
C17 C16 C15 120.5(7) . .
Mo2 O17 Mo6 137.1(3) 2_666 .
C18 C17 C16 120.7(7) . .
Mo1 O18 Mo5 140.9(3) . .
C17 C18 C19 119.9(7) . .
Mo1 O19 Mo3 139.0(3) . 2_666
C20 C19 C18 119.5(7) . .
Mo6 O20 Mo5 140.8(3) . 2_666
C19 C20 C15 120.7(6) . .
P2 O21 Mo7 124.6(4) . .
P2 O21 Mo8 120.6(4) . .
P2 O21 Mo10 125.0(4) . .
P2 O21 O21' 53.4(3) . 2_755
P2 O21 O22 53.8(3) . 2_755
Mo7 O21 Mo8 92.1(2) . .
Mo7 O21 Mo10 93.6(3) . .
Mo10 O21 Mo8 92.0(3) . .
O21' O21 Mo7 71.4(3) 2_755 .
O21' O21 Mo8 132.5(4) 2_755 .
O21' O21 Mo10 132.0(5) 2_755 .
O21' O21 O22 91.0(5) 2_755 2_755
O22 O21 Mo7 139.8(5) 2_755 .
O22 O21 Mo8 124.5(5) 2_755 .
O22 O21 Mo10 71.3(3) 2_755 .
P2 O21' Mo7 124.6(4) . 2_755
P2 O21' Mo9 126.2(4) . 2_755
P2 O21' O21 57.2(3) . 2_755
P2 O21' O22 56.7(4) . 2_755
P2 O21' O22' 56.6(3) . 2_755
Mo9 O21' Mo7 92.0(2) 2_755 2_755
O21 O21' Mo7 67.6(3) 2_755 2_755
O21 O21' Mo9 138.4(4) 2_755 2_755
O21 O21' O22' 90.8(5) 2_755 2_755
O22 O21' Mo7 129.8(4) 2_755 2_755
O22 O21' Mo9 69.7(3) 2_755 2_755
O22 O21' O21 95.4(5) 2_755 2_755
O22 O21' O22' 92.6(5) 2_755 2_755
O22' O21' Mo7 132.3(4) 2_755 2_755
O22' O21' Mo9 127.1(4) 2_755 2_755
N3 C21 C24 119.8(6) . .
N3 C21 C28 121.9(5) . .
C24 C21 C28 118.3(6) . .
P2 O22 Mo9 126.1(4) . .
P2 O22 Mo10 123.8(4) . 2_755
P2 O22 Mo11 122.3(4) . .
P2 O22 O21 56.5(3) . 2_755
P2 O22 O21' 55.6(3) . 2_755
P2 O22 O22' 56.2(3) . 2_755
Mo9 O22 Mo10 92.4(2) . 2_755
Mo9 O22 Mo11 91.9(2) . .
Mo11 O22 Mo10 90.7(2) . 2_755
O21 O22 Mo9 130.2(5) 2_755 .
O21 O22 Mo10 67.4(3) 2_755 2_755
O21 O22 Mo11 131.1(5) 2_755 .
O21 O22 O22' 90.0(5) 2_755 2_755
O21' O22 Mo9 70.7(3) 2_755 .
O21' O22 Mo10 138.0(5) 2_755 2_755
O21' O22 Mo11 126.8(4) 2_755 .
O21' O22 O21 94.1(5) 2_755 2_755
O21' O22 O22' 91.5(5) 2_755 2_755
O22' O22 Mo9 135.6(4) 2_755 .
O22' O22 Mo10 124.2(4) 2_755 2_755
O22' O22 Mo11 66.3(3) 2_755 .
P2 O22' Mo8 121.2(4) . 2_755
P2 O22' Mo11 122.9(4) . 2_755
P2 O22' Mo12 123.5(4) . 2_755
P2 O22' O21' 51.7(3) . 2_755
P2 O22' O22 52.3(3) . 2_755
Mo11 O22' Mo8 93.9(2) 2_755 2_755
Mo11 O22' Mo12 94.1(2) 2_755 2_755
Mo12 O22' Mo8 93.2(2) 2_755 2_755
O21' O22' Mo8 126.3(4) 2_755 2_755
O21' O22' Mo11 137.1(4) 2_755 2_755
O21' O22' Mo12 71.9(3) 2_755 2_755
O21' O22' O22 87.3(5) 2_755 2_755
O22 O22' Mo8 134.0(4) 2_755 2_755
O22 O22' Mo11 70.7(3) 2_755 2_755
O22 O22' Mo12 129.8(4) 2_755 2_755
N3 C22 C23 119.5(5) . .
N3 C22 C29 117.4(5) . .
C23 C22 C29 123.1(6) . .
N4 C23 C22 120.6(6) . .
N4 C23 C35 115.6(5) . .
C22 C23 C35 123.7(6) . .
N4 C24 C21 119.0(6) . .
N4 C24 C25 121.7(5) . .
C21 C24 C25 119.2(6) . .
C26 C25 C24 119.8(6) . .
C25 C26 C27 121.6(7) . .
C28 C27 C26 120.9(7) . .
C27 C28 C21 120.0(6) . .
C30 C29 C22 120.6(6) . .
C34 C29 C22 120.2(6) . .
C34 C29 C30 119.1(6) . .
C31 C30 C29 120.1(7) . .
C30 C31 C32 120.6(8) . .
C33 C32 C31 120.0(8) . .
C32 C33 C34 118.8(9) . .
Mo11 O34 Mo9 138.8(3) . .
C29 C34 C33 121.3(8) . .
Mo10 O35 Mo11 139.6(3) 2_755 .
C36 C35 C23 120.4(6) . .
C36 C35 C40 119.3(6) . .
C40 C35 C23 119.8(6) . .
Mo7 O36 Mo9 140.7(3) . .
C37 C36 C35 120.6(7) . .
Mo9 O37 Mo10 138.1(3) 2_755 .
C38 C37 C36 119.9(8) . .
Mo11 O38 Mo8 137.3(3) . .
C37 C38 C39 120.7(8) . .
Mo12 O39 Mo11 138.8(3) . .
C38 C39 C40 118.9(8) . .
Mo8 O40 Mo10 140.6(3) . .
C35 C40 C39 120.5(7) . .
Mo10 O41 Mo7 139.6(3) . .
N5 C41 C44 118.5(6) . .
N5 C41 C48 121.9(6) . .
C48 C41 C44 119.6(6) . .
Mo8 O42 Mo12 139.3(3) . .
N5 C42 C43 121.3(6) . .
N5 C42 C49 118.2(5) . .
C43 C42 C49 120.6(6) . .
Mo7 O43 Mo8 139.4(3) . .
N6 C43 C42 119.0(6) . .
N6 C43 C55 117.3(5) . .
C42 C43 C55 123.7(6) . .
Mo9 O44 Mo12 138.3(3) 2_755 .
N6 C44 C41 120.2(5) . .
N6 C44 C45 120.9(5) . .
C45 C44 C41 118.9(6) . .
Mo12 O45 Mo7 138.8(3) . 2_755
C46 C45 C44 120.3(6) . .
C45 C46 C47 120.4(7) . .
C48 C47 C46 120.5(7) . .
C47 C48 C41 120.1(6) . .
C50 C49 C42 120.9(6) . .
C50 C49 C54 120.4(7) . .
C54 C49 C42 118.7(6) . .
C49 C50 C51 118.7(8) . .
C52 C51 C50 120.6(8) . .
C53 C52 C51 120.4(8) . .
C52 C53 C54 120.6(8) . .
C49 C54 C53 119.2(7) . .
C56 C55 C43 121.6(6) . .
C60 C55 C43 120.4(6) . .
C60 C55 C56 118.0(7) . .
C57 C56 C55 119.9(8) . .
C58 C57 C56 120.9(8) . .
C57 C58 C59 119.1(10) . .
C58 C59 C60 121.1(9) . .
C59 C60 C55 120.9(7) . .

loop_
_geom_bond_atom_site_label_1
_geom_bond_atom_site_label_2
_geom_bond_distance
_geom_bond_site_symmetry_2
Mo1 O1 2.504(7) .
Mo1 O2' 2.510(7) 2_666
Mo1 O7 1.648(4) .
Mo1 O9 1.988(5) .
Mo1 O10 1.999(5) .
Mo1 O18 1.793(6) .
Mo1 O19 1.812(5) .
P1 O1 1.565(7) 2_666
P1 O1 1.565(7) .
P1 O1' 1.511(7) 2_666
P1 O1' 1.511(7) .
P1 O2 1.484(7) .
P1 O2 1.484(7) 2_666
P1 O2' 1.551(7) 2_666
P1 O2' 1.551(7) .
O1 O1' 1.777(9) 2_666
O1 Mo2 2.451(7) 2_666
O1 O2 1.761(10) 2_666
O1 Mo3 2.428(7) 2_666
O1' O1 1.777(9) 2_666
O1' Mo2 2.510(7) .
O1' O2 1.644(10) 2_666
O1' O2' 1.788(10) 2_666
O1' Mo6 2.421(7) 2_666
Cu1 N1 1.917(4) .
Cu1 N3 1.933(4) .
N1 C1 1.370(7) .
N1 C2 1.328(7) .
C1 C4 1.403(7) .
C1 C8 1.413(8) .
Mo2 O1 2.451(7) 2_666
Mo2 O8 1.653(5) .
Mo2 O10 1.803(5) 2_666
Mo2 O11 1.990(5) .
Mo2 O16 1.992(5) .
Mo2 O17 1.823(5) 2_666
O2 O1 1.761(10) 2_666
O2 O1' 1.644(10) 2_666
O2 O2' 1.741(10) 2_666
O2 Mo4 2.491(8) .
O2 Mo6 2.448(7) .
O2' Mo1 2.510(7) 2_666
O2' O1' 1.788(10) 2_666
O2' O2 1.741(10) 2_666
O2' Mo4 2.428(7) 2_666
O2' Mo5 2.448(7) 2_666
Cu2 N4 1.918(4) .
Cu2 N5 1.911(5) .
N2 C3 1.338(7) .
N2 Cu3 1.891(4) .
N2 C4 1.374(7) .
C2 C3 1.423(7) .
C2 C9 1.497(8) .
P2 O21 1.554(8) .
P2 O21 1.554(8) 2_755
P2 O21' 1.484(7) 2_755
P2 O21' 1.484(7) .
P2 O22 1.504(7) 2_755
P2 O22 1.504(7) .
P2 O22' 1.578(7) .
P2 O22' 1.578(7) 2_755
Mo3 O1 2.428(7) 2_666
Mo3 O5 1.657(4) .
Mo3 O13 1.992(5) .
Mo3 O14 1.826(5) .
Mo3 O16 1.806(5) .
Mo3 O19 1.985(5) 2_666
O3 Mo4 1.648(4) .
N3 C21 1.360(7) .
N3 C22 1.333(7) .
C3 C15 1.479(8) .
Cu3 N6 1.891(4) 1_665
Mo4 O2' 2.428(7) 2_666
Mo4 O9 1.804(5) .
Mo4 O12 1.818(5) .
Mo4 O14 1.983(5) .
Mo4 O15 1.995(5) .
O4 Mo6 1.655(4) .
C4 C5 1.399(8) .
N4 C23 1.315(8) .
N4 C24 1.375(8) .
Mo5 O2' 2.448(7) 2_666
Mo5 O6 1.644(4) .
Mo5 O11 1.811(5) .
Mo5 O15 1.810(5) .
Mo5 O18 2.002(5) .
Mo5 O20 1.976(5) 2_666
C5 C6 1.352(8) .
N5 C41 1.383(8) .
N5 C42 1.328(9) .
Mo6 O1' 2.421(7) 2_666
Mo6 O12 1.989(4) .
Mo6 O13 1.805(5) .
Mo6 O17 2.025(4) .
Mo6 O20 1.804(5) .
C6 C7 1.396(9) .
N6 Cu3 1.891(4) 1_445
N6 C43 1.341(7) .
N6 C44 1.361(8) .
Mo7 O21 2.439(7) .
Mo7 O21' 2.501(7) 2_755
Mo7 O24 1.652(4) .
Mo7 O36 1.822(5) .
Mo7 O41 1.973(5) .
Mo7 O43 1.806(5) .
Mo7 O45 2.010(5) 2_755
C7 C8 1.367(8) .
Mo8 O21 2.495(8) .
Mo8 O22' 2.463(7) 2_755
Mo8 O23 1.648(4) .
Mo8 O38 2.000(5) .
Mo8 O40 1.815(5) .
Mo8 O42 1.812(5) .
Mo8 O43 1.982(5) .
Mo9 O21' 2.461(7) 2_755
Mo9 O22 2.446(7) .
Mo9 O25 1.645(4) .
Mo9 O34 1.976(5) .
Mo9 O36 1.967(5) .
Mo9 O37 1.838(5) 2_755
Mo9 O44 1.843(5) 2_755
C9 C10 1.384(9) .
C9 C14 1.392(9) .
Mo10 O21 2.445(7) .
Mo10 O22 2.509(7) 2_755
Mo10 O26 1.651(4) .
Mo10 O35 1.816(5) 2_755
Mo10 O37 1.991(5) .
Mo10 O40 1.960(5) .
Mo10 O41 1.820(5) .
O10 Mo2 1.803(5) 2_666
C10 C11 1.385(10) .
Mo11 O22 2.494(8) .
Mo11 O22' 2.419(7) 2_755
Mo11 O28 1.649(4) .
Mo11 O34 1.819(5) .
Mo11 O35 1.974(5) .
Mo11 O38 1.830(5) .
Mo11 O39 1.984(5) .
C11 C12 1.361(12) .
Mo12 O22' 2.446(7) 2_755
Mo12 O27 1.671(4) .
Mo12 O39 1.818(5) .
Mo12 O42 1.993(5) .
Mo12 O44 1.969(5) .
Mo12 O45 1.817(5) .
C12 C13 1.340(12) .
C13 C14 1.401(9) .
C15 C16 1.393(8) .
C15 C20 1.387(9) .
C16 C17 1.371(9) .
O17 Mo2 1.823(5) 2_666
C17 C18 1.367(10) .
C18 C19 1.391(10) .
O19 Mo3 1.985(5) 2_666
C19 C20 1.381(9) .
O20 Mo5 1.976(5) 2_666
O21 O21' 1.731(10) 2_755
O21 O22 1.747(10) 2_755
O21' Mo7 2.501(7) 2_755
O21' Mo9 2.461(7) 2_755
O21' O21 1.731(10) 2_755
O21' O22 1.664(10) 2_755
O21' O22' 1.793(10) 2_755
C21 C24 1.409(7) .
C21 C28 1.422(8) .
O22 Mo10 2.509(7) 2_755
O22 O21 1.747(10) 2_755
O22 O21' 1.664(10) 2_755
O22 O22' 1.801(10) 2_755
O22' Mo8 2.463(7) 2_755
O22' Mo11 2.419(7) 2_755
O22' Mo12 2.445(7) 2_755
O22' O21' 1.793(10) 2_755
O22' O22 1.801(10) 2_755
C22 C23 1.424(7) .
C22 C29 1.473(8) .
C23 C35 1.498(9) .
C24 C25 1.415(9) .
C25 C26 1.335(9) .
C26 C27 1.382(9) .
C27 C28 1.343(9) .
C29 C30 1.406(8) .
C29 C34 1.382(9) .
C30 C31 1.373(9) .
C31 C32 1.401(11) .
C32 C33 1.392(12) .
C33 C34 1.401(11) .
O35 Mo10 1.816(5) 2_755
C35 C36 1.371(9) .
C35 C40 1.375(9) .
C36 C37 1.371(10) .
O37 Mo9 1.838(5) 2_755
C37 C38 1.365(12) .
C38 C39 1.377(11) .
C39 C40 1.384(9) .
C41 C44 1.413(7) .
C41 C48 1.393(9) .
C42 C43 1.416(8) .
C42 C49 1.485(9) .
C43 C55 1.463(9) .
O44 Mo9 1.842(5) 2_755
C44 C45 1.389(8) .
O45 Mo7 2.009(5) 2_755
C45 C46 1.369(9) .
C46 C47 1.388(9) .
C47 C48 1.361(10) .
C49 C50 1.362(10) .
C49 C54 1.378(9) .
C50 C51 1.405(11) .
C51 C52 1.359(11) .
C52 C53 1.334(11) .
C53 C54 1.398(9) .
C55 C56 1.394(9) .
C55 C60 1.378(9) .
C56 C57 1.389(11) .
C57 C58 1.362(12) .
C58 C59 1.363(12) .
C59 C60 1.374(11) .
